data_2202294
loop_
_publ_author_name
'Xiaoou Cao'
'Haruo Naruke'
'Toshihiro Yamase'

_publ_section_title
;
 Na~8.5~H~1.5~[GeW~9~O~34~]&#x00B7;20H~2~O containing trivacant A-\a-
 and A-\b-Keggin anions
;
_journal_issue 8
_journal_name_full 'Acta Crystallographica Section E'
_journal_page_first i116
_journal_page_last i118
_journal_paper_doi 10.1107/S1600536803015344
_journal_volume 59
_journal_year 2003
_chemical_formula_iupac 'Na8.5 H1.5 [Ge W9 O~4], 20H2 O'
_chemical_formula_structural 'Na8.5 H1.5 (Ge W9 O34) (H2 O)20'
_chemical_formula_sum 'Ge H41.5 Na8.5 O54 W9'
_chemical_formula_weight 2828.45
_space_group_IT_number 2
_symmetry_cell_setting triclinic
_symmetry_space_group_name_Hall '-P 1'
_symmetry_space_group_name_H-M 'P -1'
_atom_sites_solution_primary direct
_atom_sites_solution_secondary difmap
_cell_angle_alpha 72.576(3)
_cell_angle_beta 70.078(3)
_cell_angle_gamma 62.848(3)
_cell_formula_units_Z 2
_cell_length_a 12.6563(9)
_cell_length_b 13.2600(10)
_cell_length_c 18.491(2)
_cell_measurement_reflns_used 11591
_cell_measurement_temperature 296.2
_cell_measurement_theta_max 30.0
_cell_measurement_theta_min 2.3
_cell_volume 2557.3(4)
_computing_cell_refinement PROCESS-AUTO
_computing_data_collection 'PROCESS-AUTO (Rigaku, 1998)'
_computing_data_reduction 'teXsan Ver. 1.11 (Molecular Structure Corporation, 2000)'
_computing_publication_material 'teXsan Ver. 1.11, ORTEP II (Johnson, 1976)'
_computing_structure_refinement 'teXsan Ver. 1.11'
_computing_structure_solution 'SYSTEM90 (Yonggeng et al, 1994)'
_diffrn_detector_area_resol_mean 10.00
_diffrn_measured_fraction_theta_full 0.9685
_diffrn_measured_fraction_theta_max 0.9685
_diffrn_measurement_device_type 'Rigaku R-AXIS RAPID Imaging Plate'
_diffrn_measurement_method \w
_diffrn_radiation_type 'Mo K\a'
_diffrn_radiation_wavelength 0.7107
_diffrn_reflns_av_R_equivalents 0.075
_diffrn_reflns_limit_h_max 17
_diffrn_reflns_limit_h_min -17
_diffrn_reflns_limit_k_max 16
_diffrn_reflns_limit_k_min -18
_diffrn_reflns_limit_l_max 25
_diffrn_reflns_limit_l_min -25
_diffrn_reflns_number 18682
_diffrn_reflns_theta_full 29.99
_diffrn_reflns_theta_max 29.99
_exptl_absorpt_coefficient_mu 20.948
_exptl_absorpt_correction_T_max 0.173
_exptl_absorpt_correction_T_min 0.041
_exptl_absorpt_correction_type numerical
_exptl_absorpt_process_details '(Higashi, 1995)'
_exptl_crystal_colour colorless
_exptl_crystal_density_diffrn 3.673
_exptl_crystal_density_method 'not measured'
_exptl_crystal_description block
_exptl_crystal_size_max 0.150
_exptl_crystal_size_mid 0.150
_exptl_crystal_size_min 0.080
_refine_diff_density_max 4.29
_refine_diff_density_min -3.55
_refine_ls_extinction_method none
_refine_ls_goodness_of_fit_ref 1.559
_refine_ls_hydrogen_treatment undef
_refine_ls_number_parameters 586
_refine_ls_number_reflns 14383
_refine_ls_R_factor_gt 0.0762
_refine_ls_shift/su_max 0.0004
_refine_ls_structure_factor_coef Fsqd
_refine_ls_weighting_details 'w = 1/[\s^2^(Fo^2^) + (0.05P)^2^] where P = (Fo^2^+2Fc^2^)/3'
_refine_ls_weighting_scheme calc
_refine_ls_wR_factor_ref 0.1631
_reflns_number_gt 9852
_reflns_number_total 14391
_reflns_threshold_expression F^2^>2\s(F^2^)
_cod_data_source_file br6108.cif
_cod_data_source_block I
_cod_original_cell_volume 2557.3(3)
_cod_original_formula_sum 'Ge H41.50 Na8.50 O54 W9 '
_cod_database_code 2202294

loop_
_symmetry_equiv_pos_as_xyz
x,y,z
-x,-y,-z

loop_
_atom_site_label
_atom_site_fract_x
_atom_site_fract_y
_atom_site_fract_z
_atom_site_U_iso_or_equiv
_atom_site_adp_type
_atom_site_calc_flag
_atom_site_refinement_flags
_atom_site_occupancy
_atom_site_disorder_assembly
_atom_site_disorder_group
_atom_site_type_symbol
W1 0.87225(7) 0.60592(7) 0.17323(5) 0.0345(2) Uani d P 0.90 . . W
W2 0.62005(9) 0.71135(8) 0.10329(5) 0.0340(2) Uani d P 0.90 . . W
W3 0.64582(7) 0.86501(7) 0.21001(4) 0.0272(2) Uani d P 0.90 . . W
W4 0.84816(6) 0.48673(6) 0.39393(4) 0.0282(2) Uani d . 1.00 . . W
W5 0.82619(6) 0.33553(6) 0.28916(4) 0.0285(2) Uani d . 1.00 . . W
W6 0.54287(7) 0.44894(6) 0.21402(4) 0.0269(2) Uani d . 1.00 . . W
W7 0.31876(7) 0.70217(6) 0.24552(4) 0.0289(2) Uani d . 1.00 . . W
W8 0.34845(6) 0.88039(6) 0.35719(4) 0.0247(2) Uani d . 1.00 . . W
W9 0.59412(6) 0.77585(6) 0.42908(4) 0.0237(2) Uani d . 1.00 . . W
W10 0.8140(10) 0.7390(10) 0.2264(7) 0.070(4) Uani d P 0.10 . . W
W11 0.7980(10) 0.5790(10) 0.1229(5) 0.063(3) Uani d P 0.10 . . W
W12 0.5740(10) 0.8391(10) 0.1519(6) 0.065(3) Uani d P 0.10 . . W
Ge1 0.59080(10) 0.61290(10) 0.31006(9) 0.0207(4) Uani d . 1.00 . . Ge
Na1 0.3505(7) 0.4692(7) 0.4118(4) 0.043(2) Uani d . 1.00 . . Na
Na2 0.6117(8) 0.1982(7) 0.3607(5) 0.045(2) Uani d . 1.00 . . Na
Na3 0.3252(7) 0.2950(7) 0.3024(5) 0.044(2) Uani d . 1.00 . . Na
Na4 0.3720(10) 0.6440(10) 0.5185(8) 0.036(4) Uani d P 0.50 . . Na
Na5 0.7054(9) 0.7433(9) -0.1298(5) 0.059(3) Uani d . 1.00 . . Na
Na6 0.1200(9) 0.7638(9) 0.4318(6) 0.064(3) Uani d . 1.00 . . Na
Na7 0.8790(10) 0.0690(10) 0.4442(8) 0.091(4) Uani d . 1.00 . . Na
Na8 0.643(2) 0.476(2) 0.0123(8) 0.157(9) Uani d . 1.00 . . Na
Na9 0.189(2) 0.947(2) 0.0841(9) 0.154(8) Uani d . 1.00 . . Na
O1 1.0250(10) 0.5750(10) 0.1190(10) 0.051(5) Uani d P 0.90 . . O
O2 0.6020(10) 0.7520(10) 0.0076(8) 0.037(4) Uani d P 0.90 . . O
O3 0.6520(10) 1.0020(10) 0.1768(8) 0.043(4) Uani d P 0.90 . . O
O4 0.9770(10) 0.4840(10) 0.4100(10) 0.058(5) Uani d . 1.00 . . O
O5 0.9410(10) 0.2300(10) 0.2349(9) 0.048(4) Uani d . 1.00 . . O
O6 0.5750(10) 0.3750(10) 0.1398(7) 0.041(4) Uani d . 1.00 . . O
O7 0.2110(10) 0.7880(10) 0.1915(8) 0.044(4) Uani d . 1.00 . . O
O8 0.2460(10) 1.0250(10) 0.3369(7) 0.037(4) Uani d . 1.00 . . O
O9 0.6550(10) 0.8500(10) 0.4558(8) 0.038(4) Uani d . 1.00 . . O
O10 0.7990(10) 0.6470(10) 0.0839(8) 0.036(4) Uani d P 0.90 . . O
O11 0.6220(10) 0.8540(10) 0.1127(7) 0.028(3) Uani d P 0.90 . . O
O12 0.8150(10) 0.7740(10) 0.1657(7) 0.031(3) Uani d P 0.90 . . O
O13 0.8600(10) 0.4680(10) 0.1966(7) 0.034(3) Uani d . 1.00 . . O
O14 0.6290(10) 0.5590(10) 0.1330(7) 0.043(4) Uani d . 1.00 . . O
O15 0.4520(10) 0.7590(10) 0.1641(8) 0.040(4) Uani d . 1.00 . . O
O16 0.4800(10) 0.9000(10) 0.2525(7) 0.037(4) Uani d . 1.00 . . O
O17 0.6760(10) 0.8230(10) 0.3076(7) 0.033(3) Uani d . 1.00 . . O
O18 0.8840(10) 0.5880(10) 0.2775(8) 0.038(4) Uani d . 1.00 . . O
O19 0.9270(10) 0.3630(10) 0.3341(7) 0.033(3) Uani d . 1.00 . . O
O20 0.6910(10) 0.3790(10) 0.2434(7) 0.034(3) Uani d . 1.00 . . O
O21 0.4000(10) 0.5750(10) 0.1872(7) 0.040(4) Uani d . 1.00 . . O
O22 0.3092(10) 0.8090(10) 0.2993(7) 0.033(3) Uani d . 1.00 . . O
O23 0.4500(10) 0.9070(10) 0.4045(7) 0.029(3) Uani d . 1.00 . . O
O24 0.7320(10) 0.6350(10) 0.4154(7) 0.032(3) Uani d . 1.00 . . O
O25 0.6650(10) 0.6810(10) 0.2226(6) 0.028(3) Uani d . 1.00 . . O
O26 0.7041(9) 0.4900(10) 0.3474(7) 0.030(3) Uani d . 1.00 . . O
O27 0.4854(10) 0.5779(9) 0.2912(6) 0.023(3) Uani d . 1.00 . . O
O28 0.5089(10) 0.7117(9) 0.3758(6) 0.023(3) Uani d . 1.00 . . O
O29 0.7730(10) 0.2540(10) 0.3734(8) 0.044(4) Uani d . 1.00 . . O
O30 0.4650(10) 0.3772(9) 0.2941(7) 0.029(3) Uani d . 1.00 . . O
O31 0.2350(10) 0.6350(10) 0.3274(7) 0.035(3) Uani d . 1.00 . . O
O32 0.2630(10) 0.8330(10) 0.4471(7) 0.034(3) Uani d . 1.00 . . O
O33 0.5190(10) 0.7219(10) 0.5213(7) 0.028(3) Uani d . 1.00 . . O
O34 0.7910(10) 0.4120(10) 0.4842(8) 0.045(4) Uani d . 1.00 . . O
O35 0.728(2) 0.549(2) -0.1150(10) 0.101(7) Uiso d . 1.00 . . O
O36 0.886(2) 0.683(2) -0.0880(10) 0.085(6) Uiso d . 1.00 . . O
O37 0.653(2) 0.941(2) -0.1450(10) 0.082(6) Uiso d . 1.00 . . O
O38 0.015(2) 0.939(2) 0.3490(10) 0.080(5) Uiso d . 1.00 . . O
O39 -0.015(2) 0.873(2) 0.5490(10) 0.117(8) Uiso d . 1.00 . . O
O40 0.573(2) 0.369(2) -0.0270(10) 0.080(5) Uiso d . 1.00 . . O
O41 0.840(2) 0.402(2) 0.0460(10) 0.118(8) Uiso d . 1.00 . . O
O42 0.386(2) 0.967(2) 0.0110(10) 0.083(6) Uiso d . 1.00 . . O
O43 0.122(2) 1.032(2) 0.2010(10) 0.104(7) Uiso d . 1.00 . . O
O44 0.124(2) 1.140(2) 0.009(2) 0.120(8) Uiso d . 1.00 . . O
O45 -0.036(2) 0.705(2) 0.4370(10) 0.099(7) Uiso d . 1.00 . . O
O46 0.257(3) 0.867(3) -0.034(2) 0.140(10) Uiso d . 1.00 . . O
O47 -0.071(4) 0.807(4) 0.288(2) 0.220(10) Uiso d . 1.00 . . O
O48 0.178(2) 0.500(2) 0.2590(10) 0.069(5) Uiso d . 1.00 . . O
O49 0.4600(10) 0.2220(10) 0.1803(9) 0.056(4) Uiso d . 1.00 . . O
O50 0.1870(10) 0.2500(10) 0.2690(7) 0.040(3) Uiso d . 1.00 . . O
O51 0.4440(10) 0.1290(10) 0.3826(8) 0.045(3) Uiso d . 1.00 . . O
O52 0.2160(10) 0.3680(10) 0.4254(8) 0.049(3) Uiso d . 1.00 . . O
O53 0.739(2) 0.094(2) 0.2590(10) 0.098(7) Uiso d . 1.00 . . O
O54 0.7150(10) 0.0350(10) 0.4488(9) 0.052(4) Uiso d . 1.00 . . O

loop_
_atom_site_aniso_label
_atom_site_aniso_U_11
_atom_site_aniso_U_22
_atom_site_aniso_U_33
_atom_site_aniso_U_12
_atom_site_aniso_U_13
_atom_site_aniso_U_23
W1 0.0248(4) 0.0289(4) 0.0428(5) -0.0120(4) 0.0057(3) -0.0104(3)
W2 0.0483(5) 0.0324(5) 0.0244(4) -0.0207(4) -0.0081(4) -0.0021(3)
W3 0.0309(4) 0.0221(4) 0.0279(4) -0.0138(3) -0.0021(3) -0.0034(3)
W4 0.0217(3) 0.0240(3) 0.0388(4) -0.0051(3) -0.0082(3) -0.0108(3)
W5 0.0246(3) 0.0234(3) 0.0353(4) -0.0077(3) -0.0015(3) -0.0114(3)
W6 0.0347(4) 0.0253(3) 0.0252(3) -0.0144(3) -0.0057(3) -0.0077(3)
W7 0.0339(4) 0.0259(4) 0.0303(3) -0.0101(3) -0.0135(3) -0.0054(3)
W8 0.0251(3) 0.0199(3) 0.0286(3) -0.0068(3) -0.0075(3) -0.0057(2)
W9 0.0246(3) 0.0198(3) 0.0282(3) -0.0077(3) -0.0076(3) -0.0064(2)
W10 0.057(6) 0.092(9) 0.064(7) -0.058(7) 0.017(5) -0.008(6)
W11 0.074(7) 0.069(7) 0.029(4) -0.035(6) 0.017(4) -0.009(4)
W12 0.073(7) 0.054(7) 0.040(5) -0.026(6) -0.006(5) 0.020(5)
Ge1 0.0227(8) 0.0197(8) 0.0215(8) -0.0097(7) -0.0034(6) -0.0056(6)
Na1 0.040(4) 0.041(5) 0.041(4) -0.007(4) -0.011(4) -0.013(3)
Na2 0.051(5) 0.038(5) 0.048(4) -0.024(4) -0.005(4) -0.005(4)
Na3 0.039(4) 0.043(5) 0.054(5) -0.009(4) -0.013(4) -0.025(4)
Na4 0.052(9) 0.022(7) 0.040(8) -0.023(7) -0.023(7) 0.012(6)
Na5 0.071(6) 0.059(6) 0.041(4) -0.026(5) -0.007(4) -0.006(4)
Na6 0.051(6) 0.051(6) 0.072(6) -0.004(5) -0.021(5) -0.006(5)
Na7 0.071(8) 0.082(9) 0.103(9) -0.019(7) -0.004(7) -0.029(7)
Na8 0.17(2) 0.26(3) 0.069(9) -0.14(2) -0.010(10) 0.010(10)
Na9 0.15(2) 0.19(2) 0.100(10) -0.08(2) -0.030(10) 0.020(10)
O1 0.027(8) 0.040(10) 0.070(10) -0.012(7) 0.012(7) -0.028(8)
O2 0.042(8) 0.046(9) 0.031(7) -0.023(8) -0.006(6) -0.012(6)
O3 0.047(9) 0.044(9) 0.034(7) -0.028(8) -0.009(7) 0.013(7)
O4 0.033(8) 0.050(10) 0.100(10) -0.014(7) -0.015(8) -0.032(9)
O5 0.020(6) 0.043(9) 0.062(9) -0.002(6) 0.016(6) -0.032(7)
O6 0.056(9) 0.046(9) 0.037(7) -0.031(8) -0.001(6) -0.023(6)
O7 0.052(9) 0.026(7) 0.058(9) -0.006(6) -0.033(7) -0.005(6)
O8 0.037(7) 0.029(7) 0.044(7) -0.010(6) -0.016(6) -0.003(6)
O9 0.045(8) 0.024(7) 0.050(8) -0.009(6) -0.016(6) -0.018(6)
O10 0.056(10) 0.039(9) 0.020(6) -0.031(8) 0.000(6) -0.004(6)
O11 0.036(7) 0.022(7) 0.014(6) -0.016(6) 0.007(5) 0.004(5)
O12 0.034(7) 0.017(6) 0.024(6) -0.008(6) 0.002(6) 0.005(5)
O13 0.032(6) 0.023(6) 0.037(7) -0.012(6) 0.008(5) -0.006(5)
O14 0.067(10) 0.032(7) 0.040(7) -0.028(7) -0.003(7) -0.016(6)
O15 0.051(8) 0.027(7) 0.043(7) -0.013(6) -0.019(7) -0.001(6)
O16 0.043(8) 0.038(8) 0.030(6) -0.023(7) -0.004(6) 0.002(5)
O17 0.025(6) 0.041(8) 0.030(6) -0.016(6) 0.003(5) -0.008(5)
O18 0.035(7) 0.031(7) 0.055(8) -0.016(6) -0.018(6) -0.002(6)
O19 0.048(8) 0.025(6) 0.030(6) -0.012(6) -0.008(6) -0.015(5)
O20 0.020(6) 0.031(7) 0.048(7) 0.007(5) -0.008(5) -0.028(6)
O21 0.064(9) 0.038(8) 0.030(6) -0.026(7) -0.028(7) 0.006(5)
O22 0.016(5) 0.049(8) 0.028(6) -0.009(6) 0.003(5) -0.015(6)
O23 0.029(6) 0.026(6) 0.033(6) -0.010(5) -0.008(5) -0.006(5)
O24 0.017(5) 0.036(7) 0.036(6) -0.001(5) -0.001(5) -0.018(5)
O25 0.030(6) 0.026(6) 0.022(5) -0.013(5) 0.007(5) -0.008(4)
O26 0.006(4) 0.026(6) 0.046(7) 0.002(5) 0.001(5) -0.012(5)
O27 0.024(5) 0.026(6) 0.033(6) -0.016(5) -0.011(5) -0.009(5)
O28 0.023(5) 0.007(5) 0.038(6) 0.004(4) -0.012(5) -0.012(4)
O29 0.038(8) 0.019(6) 0.059(9) -0.010(6) 0.000(7) -0.002(6)
O30 0.027(6) 0.014(5) 0.045(7) -0.007(5) -0.015(5) 0.003(5)
O31 0.024(6) 0.026(7) 0.044(7) 0.001(5) -0.014(6) -0.004(5)
O32 0.037(7) 0.028(7) 0.037(7) -0.007(6) -0.019(6) -0.004(5)
O33 0.026(6) 0.022(6) 0.037(6) -0.005(5) -0.009(5) -0.011(5)
O34 0.059(9) 0.023(7) 0.049(8) -0.006(7) -0.022(7) -0.007(6)

loop_
_atom_type_symbol
_atom_type_description
_atom_type_scat_dispersion_real
_atom_type_scat_dispersion_imag
_atom_type_scat_source
Na Na 0.036 0.025
;International Tables for Crystallography
(1992, Vol. C, Tables 4.2.6.8 and 6.1.1.1)
;
Ge Ge 0.155 1.800
;International Tables for Crystallography
(1992, Vol. C, Tables 4.2.6.8 and 6.1.1.1)
;
W W -0.849 6.872
;International Tables for Crystallography
(1992, Vol. C, Tables 4.2.6.8 and 6.1.1.1)
;
O O 0.011 0.006
;International Tables for Crystallography
(1992, Vol. C, Tables 4.2.6.8 and 6.1.1.1)
;
H H 0.000 0.000
;International Tables for Crystallography
(1992, Vol. C, Table 6.1.1.2)
;

loop_
_geom_angle_atom_site_label_1
_geom_angle_atom_site_label_2
_geom_angle_atom_site_label_3
_geom_angle_site_symmetry_3
_geom_angle
_geom_angle_publ_flag
O1 W1 O13 . 103.3(6) no
O1 W1 O18 . 102.7(7) no
O1 W1 O12 . 99.3(7) no
O1 W1 O10 . 97.1(7) no
O1 W1 O25 . 167.2(6) no
O13 W1 O18 . 90.3(5) no
O13 W1 O12 . 157.2(5) no
O13 W1 O10 . 88.3(6) no
O13 W1 O25 . 86.1(5) no
O18 W1 O12 . 88.1(5) no
O18 W1 O10 . 160.0(6) no
O18 W1 O25 . 85.9(5) no
O12 W1 O10 . 85.6(6) no
O12 W1 O25 . 71.2(5) no
O10 W1 O25 . 74.1(5) no
O2 W2 O14 . 103.9(6) no
O2 W2 O15 . 102.0(6) no
O2 W2 O11 . 98.3(6) no
O2 W2 O10 . 100.8(6) no
O2 W2 O25 . 168.8(5) no
O14 W2 O15 . 87.4(6) no
O14 W2 O11 . 157.7(5) no
O14 W2 O10 . 87.5(6) no
O14 W2 O25 . 85.7(5) no
O15 W2 O11 . 89.1(5) no
O15 W2 O10 . 157.2(5) no
O15 W2 O25 . 84.0(5) no
O11 W2 O10 . 87.2(6) no
O11 W2 O25 . 72.1(5) no
O10 W2 O25 . 73.5(5) no
O3 W3 O17 . 103.1(6) no
O3 W3 O16 . 103.0(6) no
O3 W3 O12 . 98.0(6) no
O3 W3 O11 . 96.4(6) no
O3 W3 O25 . 166.0(6) no
O17 W3 O16 . 91.6(5) no
O17 W3 O12 . 90.9(5) no
O17 W3 O11 . 160.2(5) no
O17 W3 O25 . 87.3(5) no
O16 W3 O12 . 157.7(6) no
O16 W3 O11 . 87.4(5) no
O16 W3 O25 . 85.8(5) no
O12 W3 O11 . 82.9(6) no
O12 W3 O25 . 72.2(5) no
O11 W3 O25 . 72.9(5) no
O4 W4 O34 . 101.7(7) no
O4 W4 O24 . 101.1(6) no
O4 W4 O19 . 98.8(6) no
O4 W4 O18 . 89.5(7) no
O4 W4 O26 . 168.0(6) no
O34 W4 O24 . 94.8(6) no
O34 W4 O19 . 98.3(6) no
O34 W4 O18 . 168.6(5) no
O34 W4 O26 . 88.6(5) no
O24 W4 O19 . 153.4(5) no
O24 W4 O18 . 81.0(5) no
O24 W4 O26 . 84.0(4) no
O19 W4 O18 . 81.6(5) no
O19 W4 O26 . 73.4(5) no
O18 W4 O26 . 80.4(4) no
O29 W5 O5 . 102.5(7) no
O29 W5 O20 . 95.2(6) no
O29 W5 O19 . 95.3(6) no
O29 W5 O13 . 167.2(6) no
O29 W5 O26 . 87.4(5) no
O5 W5 O20 . 100.8(6) no
O5 W5 O19 . 99.0(6) no
O5 W5 O13 . 90.3(6) no
O5 W5 O26 . 168.1(5) no
O20 W5 O19 . 155.1(5) no
O20 W5 O13 . 81.4(5) no
O20 W5 O26 . 84.7(4) no
O19 W5 O13 . 83.4(5) no
O19 W5 O26 . 73.2(5) no
O13 W5 O26 . 80.0(4) no
O6 W6 O30 . 101.6(6) no
O6 W6 O20 . 101.7(6) no
O6 W6 O21 . 96.0(6) no
O6 W6 O14 . 90.4(5) no
O6 W6 O27 . 167.9(6) no
O30 W6 O20 . 96.5(5) no
O30 W6 O21 . 96.4(5) no
O30 W6 O14 . 168.1(5) no
O30 W6 O27 . 86.3(5) no
O20 W6 O21 . 155.5(5) no
O20 W6 O14 . 81.6(6) no
O20 W6 O27 . 86.3(4) no
O21 W6 O14 . 81.5(6) no
O21 W6 O27 . 73.8(4) no
O14 W6 O27 . 81.8(4) no
O7 W7 O31 . 102.0(6) no
O7 W7 O22 . 101.6(6) no
O7 W7 O21 . 96.3(6) no
O7 W7 O15 . 92.2(6) no
O7 W7 O27 . 167.5(6) no
O31 W7 O22 . 95.2(5) no
O31 W7 O21 . 96.3(6) no
O31 W7 O15 . 165.8(5) no
O31 W7 O27 . 86.3(4) no
O22 W7 O21 . 156.1(5) no
O22 W7 O15 . 81.0(5) no
O22 W7 O27 . 86.6(4) no
O21 W7 O15 . 82.7(5) no
O21 W7 O27 . 73.3(4) no
O15 W7 O27 . 79.8(4) no
O32 W8 O8 . 100.6(6) no
O32 W8 O22 . 93.2(5) no
O32 W8 O23 . 94.8(5) no
O32 W8 O16 . 167.3(5) no
O32 W8 O28 . 87.8(5) no
O8 W8 O22 . 100.4(5) no
O8 W8 O23 . 98.1(5) no
O8 W8 O16 . 92.1(6) no
O8 W8 O28 . 168.0(5) no
O22 W8 O23 . 158.2(5) no
O22 W8 O16 . 84.1(5) no
O22 W8 O28 . 87.5(4) no
O23 W8 O16 . 83.7(5) no
O23 W8 O28 . 72.5(4) no
O16 W8 O28 . 79.7(5) no
O9 W9 O33 . 101.1(6) no
O9 W9 O24 . 100.5(6) no
O9 W9 O23 . 97.4(5) no
O9 W9 O17 . 90.0(5) no
O9 W9 O28 . 168.6(5) no
O33 W9 O24 . 95.5(5) no
O33 W9 O23 . 96.2(5) no
O33 W9 O17 . 168.9(5) no
O33 W9 O28 . 87.8(4) no
O24 W9 O23 . 156.3(5) no
O24 W9 O17 . 81.6(5) no
O24 W9 O28 . 85.6(4) no
O23 W9 O17 . 83.0(5) no
O23 W9 O28 . 74.3(4) no
O17 W9 O28 . 81.4(4) no
O18 W10 O17 . 105.8(8) no
O18 W10 O25 . 84.6(6) no
O18 W10 O47 1_655 90.0(10) no
O17 W10 O25 . 81.2(5) no
O13 W11 O14 . 102.1(7) no
O13 W11 O25 . 86.4(6) no
O14 W11 O25 . 79.3(5) no
O16 W12 O25 . 86.1(6) no
O16 W12 O15 . 92.4(7) no
O25 W12 O15 . 83.6(6) no
O26 Ge1 O27 . 111.5(5) no
O26 Ge1 O28 . 111.3(5) no
O26 Ge1 O25 . 107.7(5) no
O27 Ge1 O28 . 108.0(5) no
O27 Ge1 O25 . 110.5(5) no
O28 Ge1 O25 . 107.8(5) no

loop_
_geom_bond_atom_site_label_1
_geom_bond_atom_site_label_2
_geom_bond_site_symmetry_1
_geom_bond_site_symmetry_2
_geom_bond_distance
_geom_bond_publ_flag
W1 O1 . . 1.770(10) yes
W1 O13 . . 1.820(10) yes
W1 O18 . . 1.920(10) yes
W1 O12 . . 1.980(10) yes
W1 O10 . . 1.980(10) yes
W1 O25 . . 2.290(10) yes
W2 O2 . . 1.750(10) yes
W2 O14 . . 1.890(10) yes
W2 O15 . . 1.940(10) yes
W2 O11 . . 1.960(10) yes
W2 O10 . . 1.96(2) yes
W2 O25 . . 2.340(10) yes
W3 O3 . . 1.770(10) yes
W3 O17 . . 1.840(10) yes
W3 O16 . . 1.860(10) yes
W3 O12 . . 1.940(10) yes
W3 O11 . . 1.980(10) yes
W3 O25 . . 2.280(10) yes
W4 O4 . . 1.730(10) yes
W4 O34 . . 1.770(10) yes
W4 O24 . . 1.900(10) yes
W4 O19 . . 1.940(10) yes
W4 O18 . . 2.190(10) yes
W4 O26 . . 2.240(10) yes
W5 O29 . . 1.730(10) yes
W5 O5 . . 1.750(10) yes
W5 O20 . . 1.940(10) yes
W5 O19 . . 1.940(10) yes
W5 O13 . . 2.140(10) yes
W5 O26 . . 2.250(10) yes
W6 O6 . . 1.750(10) yes
W6 O30 . . 1.760(10) yes
W6 O20 . . 1.870(10) yes
W6 O21 . . 1.920(10) yes
W6 O14 . . 2.150(10) yes
W6 O27 . . 2.260(10) yes
W7 O7 . . 1.730(10) yes
W7 O31 . . 1.780(10) yes
W7 O22 . . 1.900(10) yes
W7 O21 . . 1.950(10) yes
W7 O15 . . 2.100(10) yes
W7 O27 . . 2.250(10) yes
W8 O32 . . 1.760(10) yes
W8 O8 . . 1.770(10) yes
W8 O22 . . 1.920(10) yes
W8 O23 . . 1.980(10) yes
W8 O16 . . 2.120(10) yes
W8 O28 . . 2.260(10) yes
W9 O9 . . 1.750(10) yes
W9 O33 . . 1.760(10) yes
W9 O24 . . 1.900(10) yes
W9 O23 . . 1.940(10) yes
W9 O17 . . 2.160(10) yes
W9 O28 . . 2.218(10) yes
W10 O18 . . 1.87(2) no
W10 O17 . . 2.00(2) no
W10 O25 . . 2.370(10) no
W11 O13 . . 1.77(2) no
W11 O14 . . 2.21(2) no
W11 O25 . . 2.320(10) no
W12 O16 . . 2.01(2) no
W12 O25 . . 2.140(10) no
W12 O15 . . 2.17(2) no
Ge1 O26 . . 1.750(10) yes
Ge1 O27 . . 1.759(9) yes
Ge1 O28 . . 1.770(10) yes
Ge1 O25 . . 1.780(10) yes
Na1 O31 . . 2.440(10) no
Na1 O30 . . 2.48(2) no
Na1 O34 . 2_666 2.51(2) no
Na1 O52 . . 2.51(2) no
Na1 O33 . 2_666 2.530(10) no
Na1 O27 . . 2.770(10) no
Na2 O53 . . 2.35(2) no
Na2 O54 . . 2.41(2) no
Na2 O33 . 2_666 2.440(10) no
Na2 O30 . . 2.530(10) no
Na2 O51 . . 2.55(2) no
Na2 O29 . . 2.56(2) no
Na2 O20 . . 3.02(2) no
Na3 O50 . . 2.390(10) no
Na3 O30 . . 2.410(10) no
Na3 O51 . . 2.42(2) no
Na3 O52 . . 2.45(2) no
Na3 O49 . . 2.47(2) no
Na3 O48 . . 2.56(2) no
Na4 O32 . . 2.45(2) no
Na4 O29 . 2_666 2.45(2) no
Na4 O34 . 2_666 2.51(2) no
Na4 O33 . . 2.52(2) no
Na4 O26 . 2_666 2.75(2) no
Na4 O28 . . 2.77(2) no
Na5 O37 . . 2.34(2) no
Na5 O36 . . 2.37(2) no
Na5 O49 . 2_665 2.38(2) no
Na5 O35 . . 2.39(3) no
Na5 O2 . . 2.44(2) no
Na5 O50 . 2_665 2.46(2) no
Na6 O34 . 2_666 2.39(2) no
Na6 O45 . . 2.40(2) no
Na6 O38 . . 2.43(2) no
Na6 O32 . . 2.49(2) no
Na6 O31 . . 2.56(2) no
Na6 O39 . . 2.61(3) no
Na6 O22 . . 2.92(2) no
Na7 O39 . 2_666 2.23(3) no
Na7 O54 . . 2.28(2) no
Na7 O29 . . 2.41(2) no
Na7 O32 . 2_666 2.44(2) no
Na7 O38 . 1_645 2.46(2) no
Na7 O39 . 1_645 2.81(3) no
Na8 O35 . . 2.35(3) no
Na8 O40 . . 2.35(3) no
Na8 O6 . . 2.42(2) no
Na8 O41 . . 2.46(3) no
Na8 O40 . 2_665 2.54(3) no
Na8 O14 . . 2.69(2) no
Na9 O7 . . 2.41(2) no
Na9 O44 . . 2.43(3) no
Na9 O46 . . 2.43(4) no
Na9 O43 . . 2.45(3) no
Na9 O42 . . 2.50(3) no
